data_7220429
loop_
_publ_author_name
'Gazieva, Galina A.'
'Izmest&#x2019;ev, Alexei N.'
'Nelyubina, Yulia V.'
'Kolotyrkina, Natalya G.'
'Zanin, Igor E.'
'Kravchenko, Angelina N.'

_publ_section_title
;
 Synthesis of imidazo[4,5-e]thiazolo[2,3-c]-1,2,4-triazine-2,8-diones via
 a rearrangement of
 imidazo[4,5-e]thiazolo[3,2-b]-1,2,4-triazine-2,7-diones in the reaction
 with isatins
;
_journal_name_full 'RSC Adv.'
_journal_paper_doi 10.1039/C5RA07669B
_journal_year 2015
_chemical_formula_moiety 'C8 H11 N5 O2 S'
_chemical_formula_sum 'C8 H11 N5 O2 S'
_chemical_formula_weight 241.28
_chemical_name_systematic imidazo[4,5-e]thiazolo[3,2-b][1,2,4]triazine-2,7(1H,6H)-dione
_space_group_IT_number 14
_symmetry_cell_setting monoclinic
_symmetry_space_group_name_Hall '-P 2yn'
_symmetry_space_group_name_H-M 'P 1 21/n 1'
_atom_sites_solution_hydrogens mixed
_atom_sites_solution_primary direct
_atom_sites_solution_secondary difmap
_audit_creation_method SHELXL-97
_audit_update_record
;
2015-01-28 deposited with the CCDC.
2015-05-08 downloaded from the CCDC.
;
_cell_angle_alpha 90.00
_cell_angle_beta 95.218(2)
_cell_angle_gamma 90.00
_cell_formula_units_Z 4
_cell_length_a 6.8510(5)
_cell_length_b 7.7360(6)
_cell_length_c 19.3150(14)
_cell_measurement_reflns_used 2058
_cell_measurement_temperature 100(2)
_cell_measurement_theta_max 30
_cell_measurement_theta_min 3
_cell_volume 1019.44(13)
_computing_cell_refinement 'APEX2 (Bruker, 2005)'
_computing_data_collection 'APEX2 (Bruker, 2005)'
_computing_data_reduction 'APEX2 (Bruker, 2005)'
_computing_molecular_graphics 'SHELXTL ver. 5.1 (Sheldrick, 1998b)'
_computing_publication_material 'SHELXTL ver. 5.1 (Sheldrick, 1998b)'
_computing_structure_refinement 'SHELXTL ver. 5.1 (Sheldrick, 1998b)'
_computing_structure_solution 'SHELXTL ver. 5.1 (Sheldrick, 1998b)'
_diffrn_ambient_temperature 100(2)
_diffrn_measured_fraction_theta_full 0.999
_diffrn_measured_fraction_theta_max 0.999
_diffrn_measurement_device_type 'Bruker APEX2 CCD area detector'
_diffrn_measurement_method 'phi and omega scans'
_diffrn_radiation_monochromator graphite
_diffrn_radiation_source 'fine-focus sealed tube'
_diffrn_radiation_type MoK\a
_diffrn_radiation_wavelength 0.71073
_diffrn_reflns_av_R_equivalents 0.0334
_diffrn_reflns_av_sigmaI/netI 0.0373
_diffrn_reflns_limit_h_max 9
_diffrn_reflns_limit_h_min -9
_diffrn_reflns_limit_k_max 10
_diffrn_reflns_limit_k_min -10
_diffrn_reflns_limit_l_max 26
_diffrn_reflns_limit_l_min -24
_diffrn_reflns_number 8078
_diffrn_reflns_theta_full 29.00
_diffrn_reflns_theta_max 29.00
_diffrn_reflns_theta_min 2.12
_exptl_absorpt_coefficient_mu 0.311
_exptl_absorpt_correction_T_max 0.986
_exptl_absorpt_correction_T_min 0.898
_exptl_absorpt_correction_type multi-scan
_exptl_absorpt_process_details 'APEX2 (Bruker, 2005)'
_exptl_crystal_colour orange
_exptl_crystal_density_diffrn 1.572
_exptl_crystal_density_method 'not measured'
_exptl_crystal_description plate
_exptl_crystal_F_000 504
_exptl_crystal_size_max 0.35
_exptl_crystal_size_mid 0.30
_exptl_crystal_size_min 0.05
_refine_diff_density_max 0.407
_refine_diff_density_min -0.290
_refine_diff_density_rms 0.063
_refine_ls_extinction_method none
_refine_ls_goodness_of_fit_ref 1.005
_refine_ls_hydrogen_treatment constr
_refine_ls_matrix_type full
_refine_ls_number_parameters 147
_refine_ls_number_reflns 2712
_refine_ls_number_restraints 0
_refine_ls_restrained_S_all 1.005
_refine_ls_R_factor_all 0.0499
_refine_ls_R_factor_gt 0.0367
_refine_ls_shift/su_max 0.002
_refine_ls_shift/su_mean 0.000
_refine_ls_structure_factor_coef Fsqd
_refine_ls_weighting_details 'calc w=1/[\s^2^(Fo^2^)+(0.0507P)^2^+0.3792P] where P=(Fo^2^+2Fc^2^)/3'
_refine_ls_weighting_scheme calc
_refine_ls_wR_factor_gt 0.0903
_refine_ls_wR_factor_ref 0.0975
_reflns_number_gt 2192
_reflns_number_total 2712
_reflns_threshold_expression I>2/s(I)
_cod_data_source_file c5ra07669b2.cif
_cod_data_source_block 13a
_cod_depositor_comments
;
The following automatic conversions were performed:

'_symmetry_cell_setting' value 'Monoclinic' changed to 'monoclinic'
according to
/usr/data/users/saulius/crontab/automatic-downloads/rss-feeds/RSC/lib/dictionaries/cif_core.dic
dictionary named 'cif_core.dic' version 2.4.2 from 2011-04-26.

Automatic conversion script
Id: cif_fix_values 3271 2015-04-21 07:52:19Z andrius 
;
_cod_original_sg_symbol_H-M 'P 21/n'
_cod_database_code 7220429

loop_
_symmetry_equiv_pos_as_xyz
'x, y, z'
'-x+1/2, y+1/2, -z+1/2'
'-x, -y, -z'
'x-1/2, -y-1/2, z-1/2'

loop_
_atom_site_label
_atom_site_type_symbol
_atom_site_fract_x
_atom_site_fract_y
_atom_site_fract_z
_atom_site_U_iso_or_equiv
_atom_site_adp_type
_atom_site_occupancy
_atom_site_symmetry_multiplicity
_atom_site_calc_flag
_atom_site_refinement_flags
S1 S 0.76058(6) 0.03735(5) 1.02485(2) 0.01609(11) Uani 1 1 d .
O1 O 1.34506(16) 0.24268(15) 0.84731(6) 0.0175(3) Uani 1 1 d .
O2 O 0.63100(19) -0.27194(15) 0.86930(6) 0.0228(3) Uani 1 1 d .
N1 N 1.03725(19) 0.12662(17) 0.81695(7) 0.0139(3) Uani 1 1 d .
N2 N 1.0569(2) 0.39317(17) 0.85976(7) 0.0153(3) Uani 1 1 d .
N3 N 0.6950(2) 0.06143(17) 0.81931(7) 0.0147(3) Uani 1 1 d .
H3N H 0.5754 0.1050 0.8142 0.018 Uiso 1 1 d R
N4 N 0.71437(19) 0.01152(17) 0.89022(7) 0.0141(3) Uani 1 1 d .
N5 N 0.82354(19) 0.28683(17) 0.93313(7) 0.0150(3) Uani 1 1 d .
C1 C 0.8391(2) 0.1949(2) 0.80806(8) 0.0139(3) Uani 1 1 d .
H1A H 0.8125 0.2436 0.7602 0.017 Uiso 1 1 calc R
C2 C 1.1651(2) 0.25326(19) 0.84180(8) 0.0137(3) Uani 1 1 d .
C3 C 0.8524(2) 0.3425(2) 0.86148(8) 0.0146(3) Uani 1 1 d .
H3A H 0.7620 0.4395 0.8462 0.018 Uiso 1 1 calc R
C4 C 0.6822(2) -0.1562(2) 0.90948(8) 0.0161(3) Uani 1 1 d .
C5 C 0.7225(2) -0.1769(2) 0.98723(8) 0.0172(3) Uani 1 1 d .
H5A H 0.8405 -0.2491 0.9982 0.021 Uiso 1 1 calc R
H5B H 0.6100 -0.2339 1.0066 0.021 Uiso 1 1 calc R
C6 C 0.7692(2) 0.1323(2) 0.94191(8) 0.0134(3) Uani 1 1 d .
C7 C 1.0987(3) -0.0138(2) 0.77379(9) 0.0193(3) Uani 1 1 d .
H7A H 1.2377 -0.0387 0.7861 0.029 Uiso 1 1 calc R
H7B H 1.0788 0.0199 0.7247 0.029 Uiso 1 1 calc R
H7C H 1.0208 -0.1172 0.7814 0.029 Uiso 1 1 calc R
C8 C 1.1425(3) 0.5385(2) 0.89927(9) 0.0202(3) Uani 1 1 d .
H8A H 1.2848 0.5389 0.8969 0.030 Uiso 1 1 calc R
H8B H 1.1137 0.5282 0.9479 0.030 Uiso 1 1 calc R
H8C H 1.0869 0.6466 0.8797 0.030 Uiso 1 1 calc R

loop_
_atom_site_aniso_label
_atom_site_aniso_U_11
_atom_site_aniso_U_22
_atom_site_aniso_U_33
_atom_site_aniso_U_23
_atom_site_aniso_U_13
_atom_site_aniso_U_12
S1 0.0164(2) 0.0200(2) 0.01196(19) 0.00012(15) 0.00194(14) 0.00053(15)
O1 0.0132(6) 0.0206(6) 0.0190(6) 0.0018(5) 0.0032(5) -0.0002(4)
O2 0.0297(7) 0.0167(6) 0.0221(6) -0.0040(5) 0.0029(5) -0.0014(5)
N1 0.0131(6) 0.0142(6) 0.0145(6) -0.0021(5) 0.0026(5) 0.0016(5)
N2 0.0160(6) 0.0141(6) 0.0164(7) -0.0023(5) 0.0041(5) -0.0002(5)
N3 0.0132(6) 0.0191(6) 0.0116(6) 0.0005(5) -0.0007(5) 0.0007(5)
N4 0.0144(6) 0.0175(6) 0.0105(6) -0.0006(5) 0.0008(5) 0.0009(5)
N5 0.0136(6) 0.0180(6) 0.0137(6) -0.0019(5) 0.0023(5) 0.0020(5)
C1 0.0138(7) 0.0153(7) 0.0125(7) -0.0006(6) 0.0007(6) 0.0025(6)
C2 0.0172(8) 0.0143(7) 0.0099(7) 0.0018(5) 0.0030(6) -0.0002(6)
C3 0.0145(7) 0.0142(7) 0.0152(7) -0.0001(6) 0.0021(6) 0.0022(6)
C4 0.0126(7) 0.0185(7) 0.0174(8) 0.0003(6) 0.0023(6) 0.0027(6)
C5 0.0167(8) 0.0174(7) 0.0175(8) 0.0018(6) 0.0015(6) 0.0022(6)
C6 0.0105(7) 0.0185(7) 0.0115(7) -0.0009(6) 0.0023(5) 0.0022(6)
C7 0.0199(8) 0.0172(7) 0.0210(8) -0.0060(6) 0.0041(7) 0.0038(6)
C8 0.0256(9) 0.0144(7) 0.0211(8) -0.0032(6) 0.0042(7) -0.0034(6)

loop_
_atom_type_symbol
_atom_type_description
_atom_type_scat_dispersion_real
_atom_type_scat_dispersion_imag
_atom_type_scat_source
C C 0.0033 0.0016 'International Tables Vol C Tables 4.2.6.8 and 6.1.1.4'
H H 0.0000 0.0000 'International Tables Vol C Tables 4.2.6.8 and 6.1.1.4'
N N 0.0061 0.0033 'International Tables Vol C Tables 4.2.6.8 and 6.1.1.4'
O O 0.0106 0.0060 'International Tables Vol C Tables 4.2.6.8 and 6.1.1.4'
S S 0.1246 0.1234 'International Tables Vol C Tables 4.2.6.8 and 6.1.1.4'

loop_
_geom_angle_atom_site_label_1
_geom_angle_atom_site_label_2
_geom_angle_atom_site_label_3
_geom_angle
C6 S1 C5 91.83(7)
C2 N1 C1 110.01(12)
C2 N1 C7 121.69(13)
C1 N1 C7 121.31(13)
C2 N2 C8 122.74(14)
C2 N2 C3 109.62(13)
C8 N2 C3 122.64(13)
N4 N3 C1 109.35(12)
N4 N3 H3N 102.5
C1 N3 H3N 110.3
C4 N4 C6 118.61(13)
C4 N4 N3 121.06(13)
C6 N4 N3 120.33(13)
C6 N5 C3 117.74(13)
N1 C1 N3 111.31(12)
N1 C1 C3 101.14(12)
N3 C1 C3 115.20(13)
N1 C1 H1A 109.6
N3 C1 H1A 109.6
C3 C1 H1A 109.6
O1 C2 N1 125.86(14)
O1 C2 N2 126.15(14)
N1 C2 N2 107.99(13)
N2 C3 N5 108.05(12)
N2 C3 C1 100.54(12)
N5 C3 C1 114.01(13)
N2 C3 H3A 111.2
N5 C3 H3A 111.2
C1 C3 H3A 111.2
O2 C4 N4 124.55(15)
O2 C4 C5 124.97(15)
N4 C4 C5 110.48(14)
C4 C5 S1 107.91(11)
C4 C5 H5A 110.1
S1 C5 H5A 110.1
C4 C5 H5B 110.1
S1 C5 H5B 110.1
H5A C5 H5B 108.4
N5 C6 N4 126.83(15)
N5 C6 S1 123.19(12)
N4 C6 S1 109.95(11)
N1 C7 H7A 109.5
N1 C7 H7B 109.5
H7A C7 H7B 109.5
N1 C7 H7C 109.5
H7A C7 H7C 109.5
H7B C7 H7C 109.5
N2 C8 H8A 109.5
N2 C8 H8B 109.5
H8A C8 H8B 109.5
N2 C8 H8C 109.5
H8A C8 H8C 109.5
H8B C8 H8C 109.5

loop_
_geom_bond_atom_site_label_1
_geom_bond_atom_site_label_2
_geom_bond_distance
S1 C6 1.7683(16)
S1 C5 1.8188(17)
O1 C2 1.2306(19)
O2 C4 1.215(2)
N1 C2 1.371(2)
N1 C1 1.4522(19)
N1 C7 1.455(2)
N2 C2 1.374(2)
N2 C8 1.453(2)
N2 C3 1.458(2)
N3 N4 1.4176(18)
N3 C1 1.458(2)
N3 H3N 0.8827
N4 C4 1.373(2)
N4 C6 1.394(2)
N5 C6 1.268(2)
N5 C3 1.480(2)
C1 C3 1.536(2)
C1 H1A 1.0000
C3 H3A 1.0000
C4 C5 1.510(2)
C5 H5A 0.9900
C5 H5B 0.9900
C7 H7A 0.9800
C7 H7B 0.9800
C7 H7C 0.9800
C8 H8A 0.9800
C8 H8B 0.9800
C8 H8C 0.9800

loop_
_geom_hbond_atom_site_label_D
_geom_hbond_atom_site_label_H
_geom_hbond_atom_site_label_A
_geom_hbond_site_symmetry_A
_geom_hbond_distance_DH
_geom_hbond_distance_HA
_geom_hbond_distance_DA
_geom_hbond_angle_DHA
N3 H3N O1 1_455 0.88 2.05 2.8709(18) 153

loop_
_geom_torsion_atom_site_label_1
_geom_torsion_atom_site_label_2
_geom_torsion_atom_site_label_3
_geom_torsion_atom_site_label_4
_geom_torsion
C1 N3 N4 C4 -145.46(14)
C1 N3 N4 C6 33.72(18)
C2 N1 C1 N3 -148.79(13)
C7 N1 C1 N3 60.07(19)
C2 N1 C1 C3 -25.93(16)
C7 N1 C1 C3 -177.07(14)
N4 N3 C1 N1 67.37(15)
N4 N3 C1 C3 -47.01(16)
C1 N1 C2 O1 -171.17(15)
C7 N1 C2 O1 -20.2(2)
C1 N1 C2 N2 9.18(17)
C7 N1 C2 N2 160.19(14)
C8 N2 C2 O1 -10.9(2)
C3 N2 C2 O1 -166.41(15)
C8 N2 C2 N1 168.71(14)
C3 N2 C2 N1 13.23(17)
C2 N2 C3 N5 91.52(15)
C8 N2 C3 N5 -63.98(18)
C2 N2 C3 C1 -28.21(16)
C8 N2 C3 C1 176.29(14)
C6 N5 C3 N2 -118.88(15)
C6 N5 C3 C1 -8.04(19)
N1 C1 C3 N2 31.24(14)
N3 C1 C3 N2 151.37(13)
N1 C1 C3 N5 -84.10(15)
N3 C1 C3 N5 36.04(18)
C6 N4 C4 O2 178.80(15)
N3 N4 C4 O2 -2.0(2)
C6 N4 C4 C5 -2.10(19)
N3 N4 C4 C5 177.10(13)
O2 C4 C5 S1 -172.19(14)
N4 C4 C5 S1 8.70(16)
C6 S1 C5 C4 -10.10(12)
C3 N5 C6 N4 -6.8(2)
C3 N5 C6 S1 171.11(11)
C4 N4 C6 N5 172.32(15)
N3 N4 C6 N5 -6.9(2)
C4 N4 C6 S1 -5.83(17)
N3 N4 C6 S1 174.97(11)
C5 S1 C6 N5 -169.05(14)
C5 S1 C6 N4 9.18(12)
